data_7056477
loop_
_publ_author_name
'Khatua, Suman'
'Naskar, Tilak'
'Nandi, Chandan'
'Majumdar, Amit'

_publ_section_title
;
 Mononuclear Bis(dithiolene) Mo(IV) and W(IV) Complexes with P, P; S, S;
 O, S and O, O Donor Ligands: A Comparative Reactivity Study
;
_journal_name_full 'New J. Chem.'
_journal_paper_doi 10.1039/C7NJ01797A
_journal_year 2017
_chemical_formula_moiety '2(C24 H20 P), C14 H4 N4 O2 S4 W'
_chemical_formula_sum 'C62 H44 N4 O2 P2 S4 W'
_chemical_formula_weight 1251.04
_chemical_name_systematic
;
 ?
;
_space_group_crystal_system monoclinic
_space_group_IT_number 15
_space_group_name_Hall '-C 2yc'
_space_group_name_H-M_alt 'C 1 2/c 1'
_symmetry_space_group_name_Hall '-C 2yc'
_symmetry_space_group_name_H-M 'C 1 2/c 1'
_atom_sites_solution_hydrogens geom
_audit_creation_date 2016-12-19
_audit_creation_method
;
Olex2 1.2
(compiled 2014.12.26 svn.r3119 for OlexSys, GUI svn.r4975)
;
_audit_update_record
;
2017-03-16 deposited with the CCDC.
2017-07-31 downloaded from the CCDC.
;
_cell_angle_alpha 90
_cell_angle_beta 103.423(3)
_cell_angle_gamma 90
_cell_formula_units_Z 4
_cell_length_a 30.794(3)
_cell_length_b 12.8406(10)
_cell_length_c 14.2129(11)
_cell_measurement_reflns_used 4283
_cell_measurement_temperature 293(2)
_cell_measurement_theta_max 21.78
_cell_measurement_theta_min 2.16
_cell_volume 5466.4(8)
_computing_cell_refinement 'SAINT v8.34A (Bruker, 2013)'
_computing_data_collection 'APEX2 v2014.7-1 (Bruker-Axs,2014)'
_computing_data_reduction 'SAINT v8.34A (Bruker, 2013)'
_computing_molecular_graphics 'Olex2 (Dolomanov et al., 2009)'
_computing_publication_material 'Olex2 (Dolomanov et al., 2009)'
_computing_structure_refinement 'SHELXL-97 (Sheldrick, 2008)'
_computing_structure_solution 'SHELXS-97 (Sheldrick, 2008)'
_diffrn_ambient_temperature 293(2)
_diffrn_measured_fraction_theta_full 0.999
_diffrn_measured_fraction_theta_max 0.994
_diffrn_measurement_device_type 'Bruker APEX-II CCD'
_diffrn_measurement_method 'phi and omega scan'
_diffrn_radiation_monochromator graphite
_diffrn_radiation_probe x-ray
_diffrn_radiation_type MoK\a
_diffrn_radiation_wavelength 0.71073
_diffrn_reflns_av_R_equivalents 0.0656
_diffrn_reflns_av_unetI/netI 0.0489
_diffrn_reflns_Laue_measured_fraction_full 0.999
_diffrn_reflns_Laue_measured_fraction_max 0.994
_diffrn_reflns_limit_h_max 37
_diffrn_reflns_limit_h_min -37
_diffrn_reflns_limit_k_max 15
_diffrn_reflns_limit_k_min -15
_diffrn_reflns_limit_l_max 17
_diffrn_reflns_limit_l_min -17
_diffrn_reflns_number 27524
_diffrn_reflns_point_group_measured_fraction_full 0.999
_diffrn_reflns_point_group_measured_fraction_max 0.994
_diffrn_reflns_theta_full 25.242
_diffrn_reflns_theta_max 25.829
_diffrn_reflns_theta_min 1.360
_diffrn_source_type 'fine-focus sealed tube'
_diffrn_standards_number 0
_exptl_absorpt_coefficient_mu 2.373
_exptl_absorpt_correction_T_max 0.7453
_exptl_absorpt_correction_T_min 0.5535
_exptl_absorpt_correction_type multi-scan
_exptl_absorpt_process_details
;
SADABS-2014/3 (Bruker,2014/3) was used for absorption correction.
wR2(int) was 0.1019 before and 0.0582 after correction.
The Ratio of minimum to maximum transmission is 0.7427.
The \l/2 correction factor is 0.00150.
;
_exptl_crystal_colour red
_exptl_crystal_density_diffrn 1.520
_exptl_crystal_density_method 'not measured'
_exptl_crystal_description needle
_exptl_crystal_F_000 2512
_exptl_crystal_size_max 0.24
_exptl_crystal_size_mid 0.16
_exptl_crystal_size_min 0.1
_refine_diff_density_max 0.481
_refine_diff_density_min -0.479
_refine_diff_density_rms 0.083
_refine_ls_extinction_method none
_refine_ls_goodness_of_fit_ref 1.006
_refine_ls_hydrogen_treatment constr
_refine_ls_matrix_type full
_refine_ls_number_parameters 339
_refine_ls_number_reflns 5249
_refine_ls_number_restraints 0
_refine_ls_restrained_S_all 1.006
_refine_ls_R_factor_all 0.0485
_refine_ls_R_factor_gt 0.0320
_refine_ls_shift/su_max 0.000
_refine_ls_shift/su_mean 0.000
_refine_ls_structure_factor_coef Fsqd
_refine_ls_weighting_details 'w=1/[\s^2^(Fo^2^)+(0.0152P)^2^+8.2287P] where P=(Fo^2^+2Fc^2^)/3'
_refine_ls_weighting_scheme calc
_refine_ls_wR_factor_gt 0.0549
_refine_ls_wR_factor_ref 0.0607
_reflns_Friedel_coverage 0.000
_reflns_number_gt 4232
_reflns_number_total 5249
_reflns_threshold_expression 'I > 2\s(I)'
_cod_data_source_file c7nj01797a2.cif
_cod_data_source_block WCatecholate
_cod_database_code 7056477
_shelxl_version_number 2014-3
_shelx_space_group_comment
;
The symmetry employed for this shelxl refinement is uniquely defined
by the following loop, which should always be used as a source of
symmetry information in preference to the above space-group names.
They are only intended as comments.
;
_shelx_estimated_absorpt_t_max 0.797
_shelx_estimated_absorpt_t_min 0.600
_olex2_refinement_description
;
1. Fixed Uiso
 At 1.2 times of:
  All C(H) groups
2.a Aromatic/amide H refined with riding coordinates:
 C9(H9), C10(H10), C11(H11), C12(H12), C13(H13), C15(H15), C16(H16), C17(H17),
 C18(H18), C19(H19), C21(H21), C22(H22), C23(H23), C24(H24), C25(H25), C27(H27),
  C28(H28), C29(H29), C30(H30), C31(H31), C6(H6), C7(H7)
;
_olex2_submission_special_instructions 'No special instructions were received'

loop_
_space_group_symop_operation_xyz
'x, y, z'
'-x, y, -z+1/2'
'x+1/2, y+1/2, z'
'-x+1/2, y+1/2, -z+1/2'
'-x, -y, -z'
'x, -y, z-1/2'
'-x+1/2, -y+1/2, -z'
'x+1/2, -y+1/2, z-1/2'

loop_
_atom_site_label
_atom_site_type_symbol
_atom_site_fract_x
_atom_site_fract_y
_atom_site_fract_z
_atom_site_U_iso_or_equiv
_atom_site_adp_type
_atom_site_occupancy
_atom_site_site_symmetry_order
_atom_site_calc_flag
_atom_site_refinement_flags_posn
_atom_site_refinement_flags_adp
_atom_site_refinement_flags_occupancy
C8 C 0.62929(13) 0.5139(3) 0.5573(3) 0.0433(10) Uani 1 1 d . . .
C9 C 0.65540(16) 0.5760(4) 0.5123(3) 0.0624(13) Uani 1 1 d . . .
H9 H 0.6805 0.5482 0.4958 0.075 Uiso 1 1 calc R . .
C10 C 0.64411(18) 0.6781(4) 0.4920(3) 0.0696(14) Uani 1 1 d . . .
H10 H 0.6620 0.7199 0.4630 0.084 Uiso 1 1 calc R . .
C11 C 0.60658(18) 0.7192(4) 0.5143(3) 0.0674(14) Uani 1 1 d . . .
H11 H 0.5992 0.7887 0.5008 0.081 Uiso 1 1 calc R . .
C12 C 0.57981(16) 0.6578(3) 0.5566(3) 0.0627(13) Uani 1 1 d . . .
H12 H 0.5540 0.6853 0.5704 0.075 Uiso 1 1 calc R . .
C13 C 0.59134(14) 0.5551(3) 0.5787(3) 0.0518(11) Uani 1 1 d . . .
H13 H 0.5735 0.5137 0.6080 0.062 Uiso 1 1 calc R . .
C14 C 0.60115(11) 0.3102(3) 0.6179(3) 0.0345(8) Uani 1 1 d . . .
C15 C 0.59560(13) 0.3085(3) 0.7124(3) 0.0444(10) Uani 1 1 d . . .
H15 H 0.6144 0.3476 0.7602 0.053 Uiso 1 1 calc R . .
C16 C 0.56225(14) 0.2490(3) 0.7351(3) 0.0486(10) Uani 1 1 d . . .
H16 H 0.5591 0.2464 0.7985 0.058 Uiso 1 1 calc R . .
C17 C 0.53370(13) 0.1935(3) 0.6642(3) 0.0440(10) Uani 1 1 d . . .
H17 H 0.5113 0.1532 0.6799 0.053 Uiso 1 1 calc R . .
C18 C 0.53800(13) 0.1971(3) 0.5710(3) 0.0449(10) Uani 1 1 d . . .
H18 H 0.5180 0.1607 0.5231 0.054 Uiso 1 1 calc R . .
C19 C 0.57169(12) 0.2541(3) 0.5473(3) 0.0433(10) Uani 1 1 d . . .
H19 H 0.5748 0.2552 0.4838 0.052 Uiso 1 1 calc R . .
C20 C 0.65937(13) 0.3220(3) 0.4847(3) 0.0462(10) Uani 1 1 d . . .
C21 C 0.63596(17) 0.3491(4) 0.3924(3) 0.0739(15) Uani 1 1 d . . .
H21 H 0.6153 0.4032 0.3836 0.089 Uiso 1 1 calc R . .
C22 C 0.6435(2) 0.2954(5) 0.3138(4) 0.0951(19) Uani 1 1 d . . .
H22 H 0.6275 0.3131 0.2519 0.114 Uiso 1 1 calc R . .
C23 C 0.6737(2) 0.2172(5) 0.3251(5) 0.0896(19) Uani 1 1 d . . .
H23 H 0.6788 0.1826 0.2713 0.108 Uiso 1 1 calc R . .
C24 C 0.69629(19) 0.1893(4) 0.4147(5) 0.0860(17) Uani 1 1 d . . .
H24 H 0.7166 0.1346 0.4225 0.103 Uiso 1 1 calc R . .
C25 C 0.68939(15) 0.2419(4) 0.4952(4) 0.0678(13) Uani 1 1 d . . .
H25 H 0.7053 0.2225 0.5566 0.081 Uiso 1 1 calc R . .
C26 C 0.69103(12) 0.3810(3) 0.6929(3) 0.0461(10) Uani 1 1 d . . .
C27 C 0.71269(15) 0.4711(4) 0.7289(4) 0.0687(14) Uani 1 1 d . . .
H27 H 0.7048 0.5339 0.6968 0.082 Uiso 1 1 calc R . .
C28 C 0.74600(17) 0.4687(5) 0.8123(4) 0.0888(18) Uani 1 1 d . . .
H28 H 0.7610 0.5297 0.8355 0.107 Uiso 1 1 calc R . .
C29 C 0.75716(16) 0.3784(5) 0.8607(4) 0.0825(16) Uani 1 1 d . . .
H29 H 0.7795 0.3780 0.9173 0.099 Uiso 1 1 calc R . .
C30 C 0.73593(15) 0.2879(5) 0.8273(3) 0.0729(15) Uani 1 1 d . . .
H30 H 0.7439 0.2261 0.8610 0.087 Uiso 1 1 calc R . .
C31 C 0.70238(14) 0.2884(4) 0.7427(3) 0.0573(12) Uani 1 1 d . . .
H31 H 0.6877 0.2270 0.7198 0.069 Uiso 1 1 calc R . .
P1 P 0.64539(3) 0.38174(8) 0.58766(7) 0.0406(2) Uani 1 1 d . . .
C1 C 0.59220(12) 0.0218(3) 0.2073(3) 0.0379(9) Uani 1 1 d . . .
C2 C 0.62502(14) -0.0128(3) 0.1573(3) 0.0482(10) Uani 1 1 d . . .
C3 C 0.59749(12) 0.0035(3) 0.3033(3) 0.0395(9) Uani 1 1 d . . .
C4 C 0.63683(14) -0.0483(3) 0.3570(3) 0.0460(10) Uani 1 1 d . . .
C5 C 0.50813(12) 0.3480(3) 0.2998(3) 0.0414(10) Uani 1 1 d . . .
C6 C 0.51566(14) 0.4405(3) 0.3503(3) 0.0537(11) Uani 1 1 d . . .
H6 H 0.5260 0.4408 0.4172 0.064 Uiso 1 1 calc R . .
C7 C 0.50755(16) 0.5323(3) 0.2992(3) 0.0626(13) Uani 1 1 d . . .
H7 H 0.5124 0.5953 0.3322 0.075 Uiso 1 1 calc R . .
N1 N 0.65067(13) -0.0405(3) 0.1173(3) 0.0748(12) Uani 1 1 d . . .
N2 N 0.66838(13) -0.0890(3) 0.3984(3) 0.0669(11) Uani 1 1 d . . .
O1 O 0.51438(9) 0.25213(19) 0.33904(17) 0.0454(7) Uani 1 1 d . . .
S1 S 0.54384(3) 0.07878(8) 0.14064(7) 0.0424(2) Uani 1 1 d . . .
S2 S 0.55619(3) 0.03739(8) 0.36301(7) 0.0429(2) Uani 1 1 d . . .
W1 W 0.5000 0.12731(2) 0.2500 0.03403(7) Uani 1 2 d S T P

loop_
_atom_site_aniso_label
_atom_site_aniso_U_11
_atom_site_aniso_U_22
_atom_site_aniso_U_33
_atom_site_aniso_U_23
_atom_site_aniso_U_13
_atom_site_aniso_U_12
C8 0.046(2) 0.043(2) 0.038(2) 0.0011(19) 0.0044(19) -0.004(2)
C9 0.065(3) 0.056(3) 0.071(3) 0.010(3) 0.027(3) -0.003(3)
C10 0.083(4) 0.061(3) 0.068(3) 0.015(3) 0.025(3) -0.012(3)
C11 0.097(4) 0.046(3) 0.056(3) 0.003(2) 0.011(3) -0.001(3)
C12 0.072(3) 0.051(3) 0.064(3) -0.003(2) 0.014(3) 0.008(2)
C13 0.056(3) 0.047(3) 0.052(3) -0.002(2) 0.014(2) -0.002(2)
C14 0.033(2) 0.034(2) 0.034(2) 0.0010(17) 0.0043(17) -0.0014(16)
C15 0.044(2) 0.046(2) 0.040(2) -0.0098(19) 0.0050(19) -0.006(2)
C16 0.056(3) 0.053(3) 0.040(2) -0.001(2) 0.018(2) -0.001(2)
C17 0.042(2) 0.039(2) 0.054(3) -0.001(2) 0.017(2) -0.0002(19)
C18 0.042(2) 0.044(2) 0.044(2) -0.0074(19) 0.0012(19) -0.0087(19)
C19 0.042(2) 0.051(3) 0.035(2) 0.0025(19) 0.0039(18) -0.003(2)
C20 0.041(2) 0.051(3) 0.047(3) -0.003(2) 0.013(2) -0.009(2)
C21 0.090(4) 0.081(4) 0.049(3) 0.002(3) 0.015(3) 0.008(3)
C22 0.129(6) 0.116(5) 0.044(3) -0.010(3) 0.027(3) -0.011(4)
C23 0.101(5) 0.097(5) 0.088(5) -0.039(4) 0.057(4) -0.032(4)
C24 0.073(4) 0.081(4) 0.112(5) -0.033(4) 0.037(4) -0.004(3)
C25 0.061(3) 0.071(3) 0.071(3) -0.010(3) 0.013(3) 0.002(3)
C26 0.037(2) 0.055(3) 0.046(2) -0.007(2) 0.0084(18) -0.011(2)
C27 0.051(3) 0.067(3) 0.077(4) -0.005(3) -0.007(3) -0.017(2)
C28 0.064(4) 0.094(5) 0.093(4) -0.018(4) -0.013(3) -0.028(3)
C29 0.048(3) 0.125(5) 0.064(3) -0.009(4) -0.007(2) -0.009(4)
C30 0.047(3) 0.099(4) 0.064(3) 0.014(3) -0.004(2) 0.000(3)
C31 0.044(3) 0.066(3) 0.057(3) 0.003(2) 0.002(2) -0.007(2)
P1 0.0379(5) 0.0429(6) 0.0392(6) -0.0017(5) 0.0055(4) -0.0050(5)
C1 0.038(2) 0.031(2) 0.045(2) 0.0023(18) 0.0102(19) -0.0032(17)
C2 0.042(3) 0.051(3) 0.050(3) 0.000(2) 0.008(2) -0.004(2)
C3 0.038(2) 0.027(2) 0.049(2) 0.0038(18) 0.0014(19) 0.0011(17)
C4 0.046(3) 0.041(2) 0.047(3) 0.004(2) 0.002(2) 0.003(2)
C5 0.041(2) 0.030(2) 0.050(2) -0.0024(17) 0.0037(19) -0.0013(17)
C6 0.062(3) 0.039(3) 0.056(3) -0.012(2) 0.005(2) -0.005(2)
C7 0.081(3) 0.027(2) 0.076(3) -0.010(2) 0.011(3) -0.005(2)
N1 0.050(3) 0.098(3) 0.081(3) -0.009(3) 0.025(2) 0.001(2)
N2 0.058(2) 0.066(3) 0.067(3) 0.007(2) -0.004(2) 0.018(2)
O1 0.0575(18) 0.0330(15) 0.0383(15) 0.0008(12) -0.0039(13) -0.0006(13)
S1 0.0434(6) 0.0447(6) 0.0371(6) 0.0067(5) 0.0054(5) 0.0048(5)
S2 0.0464(6) 0.0436(6) 0.0354(6) 0.0052(4) 0.0029(5) 0.0084(5)
W1 0.03893(13) 0.02653(11) 0.03277(12) 0.000 0.00045(9) 0.000

loop_
_atom_type_symbol
_atom_type_description
_atom_type_scat_dispersion_real
_atom_type_scat_dispersion_imag
_atom_type_scat_source
C C 0.0033 0.0016 'International Tables Vol C Tables 4.2.6.8 and 6.1.1.4'
N N 0.0061 0.0033 'International Tables Vol C Tables 4.2.6.8 and 6.1.1.4'
O O 0.0106 0.0060 'International Tables Vol C Tables 4.2.6.8 and 6.1.1.4'
P P 0.1023 0.0942 'International Tables Vol C Tables 4.2.6.8 and 6.1.1.4'
S S 0.1246 0.1234 'International Tables Vol C Tables 4.2.6.8 and 6.1.1.4'
W W -0.8490 6.8722 'International Tables Vol C Tables 4.2.6.8 and 6.1.1.4'
H H 0.0000 0.0000 'International Tables Vol C Tables 4.2.6.8 and 6.1.1.4'

loop_
_geom_angle_atom_site_label_1
_geom_angle_atom_site_label_2
_geom_angle_atom_site_label_3
_geom_angle
_geom_angle_site_symmetry_1
_geom_angle_site_symmetry_3
C9 C8 P1 119.8(3) . .
C13 C8 C9 119.5(4) . .
C13 C8 P1 120.8(3) . .
C8 C9 H9 120.0 . .
C10 C9 C8 120.0(5) . .
C10 C9 H9 120.0 . .
C9 C10 H10 119.8 . .
C9 C10 C11 120.3(5) . .
C11 C10 H10 119.8 . .
C10 C11 H11 119.9 . .
C10 C11 C12 120.2(5) . .
C12 C11 H11 119.9 . .
C11 C12 H12 120.1 . .
C11 C12 C13 119.8(5) . .
C13 C12 H12 120.1 . .
C8 C13 C12 120.2(4) . .
C8 C13 H13 119.9 . .
C12 C13 H13 119.9 . .
C15 C14 P1 120.9(3) . .
C19 C14 C15 118.9(3) . .
C19 C14 P1 120.2(3) . .
C14 C15 H15 120.0 . .
C16 C15 C14 119.9(4) . .
C16 C15 H15 120.0 . .
C15 C16 H16 119.9 . .
C17 C16 C15 120.2(4) . .
C17 C16 H16 119.9 . .
C16 C17 H17 119.8 . .
C18 C17 C16 120.4(4) . .
C18 C17 H17 119.8 . .
C17 C18 H18 119.8 . .
C17 C18 C19 120.4(4) . .
C19 C18 H18 119.8 . .
C14 C19 H19 119.9 . .
C18 C19 C14 120.3(4) . .
C18 C19 H19 119.9 . .
C21 C20 P1 119.6(4) . .
C25 C20 C21 118.8(4) . .
C25 C20 P1 121.1(4) . .
C20 C21 H21 120.2 . .
C22 C21 C20 119.5(5) . .
C22 C21 H21 120.2 . .
C21 C22 H22 119.5 . .
C23 C22 C21 121.0(6) . .
C23 C22 H22 119.5 . .
C22 C23 H23 120.0 . .
C24 C23 C22 119.9(6) . .
C24 C23 H23 120.0 . .
C23 C24 H24 119.8 . .
C23 C24 C25 120.3(6) . .
C25 C24 H24 119.8 . .
C20 C25 C24 120.3(5) . .
C20 C25 H25 119.8 . .
C24 C25 H25 119.8 . .
C27 C26 C31 119.3(4) . .
C27 C26 P1 121.5(4) . .
C31 C26 P1 119.0(3) . .
C26 C27 H27 119.9 . .
C26 C27 C28 120.2(5) . .
C28 C27 H27 119.9 . .
C27 C28 H28 119.7 . .
C29 C28 C27 120.6(5) . .
C29 C28 H28 119.7 . .
C28 C29 H29 119.7 . .
C28 C29 C30 120.6(5) . .
C30 C29 H29 119.7 . .
C29 C30 H30 120.1 . .
C29 C30 C31 119.8(5) . .
C31 C30 H30 120.1 . .
C26 C31 C30 119.6(4) . .
C26 C31 H31 120.2 . .
C30 C31 H31 120.2 . .
C8 P1 C26 108.94(19) . .
C14 P1 C8 111.27(18) . .
C14 P1 C20 108.64(18) . .
C14 P1 C26 106.92(17) . .
C20 P1 C8 108.31(19) . .
C20 P1 C26 112.80(19) . .
C2 C1 S1 118.4(3) . .
C3 C1 C2 120.7(4) . .
C3 C1 S1 120.7(3) . .
N1 C2 C1 179.5(5) . .
C1 C3 C4 120.3(4) . .
C1 C3 S2 121.1(3) . .
C4 C3 S2 118.5(3) . .
N2 C4 C3 178.8(5) . .
C6 C5 C5 120.5(2) . 2_655
O1 C5 C5 113.91(19) . 2_655
O1 C5 C6 125.5(4) . .
C5 C6 H6 120.8 . .
C7 C6 C5 118.4(4) . .
C7 C6 H6 120.8 . .
C6 C7 H7 119.5 . .
C7 C7 C6 121.1(2) 2_655 .
C7 C7 H7 119.5 2_655 .
C5 O1 W1 118.4(2) . .
C1 S1 W1 107.55(13) . .
C3 S2 W1 107.00(13) . .
O1 W1 O1 75.46(14) . 2_655
O1 W1 S1 82.72(8) . 2_655
O1 W1 S1 122.90(8) . .
O1 W1 S1 122.90(8) 2_655 2_655
O1 W1 S1 82.72(8) 2_655 .
O1 W1 S2 145.89(8) . 2_655
O1 W1 S2 145.89(8) 2_655 .
O1 W1 S2 86.72(7) . .
O1 W1 S2 86.72(7) 2_655 2_655
S1 W1 S1 149.47(5) 2_655 .
S1 W1 S2 82.22(4) 2_655 .
S1 W1 S2 82.22(4) . 2_655
S1 W1 S2 83.04(3) . .
S1 W1 S2 83.04(3) 2_655 2_655
S2 W1 S2 121.69(5) 2_655 .

loop_
_geom_bond_atom_site_label_1
_geom_bond_atom_site_label_2
_geom_bond_distance
_geom_bond_site_symmetry_2
C8 C9 1.389(5) .
C8 C13 1.380(5) .
C8 P1 1.792(4) .
C9 H9 0.9300 .
C9 C10 1.371(6) .
C10 H10 0.9300 .
C10 C11 1.373(6) .
C11 H11 0.9300 .
C11 C12 1.376(6) .
C12 H12 0.9300 .
C12 C13 1.382(6) .
C13 H13 0.9300 .
C14 C15 1.393(5) .
C14 C19 1.387(5) .
C14 P1 1.776(4) .
C15 H15 0.9300 .
C15 C16 1.377(5) .
C16 H16 0.9300 .
C16 C17 1.373(5) .
C17 H17 0.9300 .
C17 C18 1.362(5) .
C18 H18 0.9300 .
C18 C19 1.374(5) .
C19 H19 0.9300 .
C20 C21 1.386(6) .
C20 C25 1.368(6) .
C20 P1 1.792(4) .
C21 H21 0.9300 .
C21 C22 1.378(7) .
C22 H22 0.9300 .
C22 C23 1.352(8) .
C23 H23 0.9300 .
C23 C24 1.350(8) .
C24 H24 0.9300 .
C24 C25 1.386(6) .
C25 H25 0.9300 .
C26 C27 1.374(6) .
C26 C31 1.386(6) .
C26 P1 1.799(4) .
C27 H27 0.9300 .
C27 C28 1.376(6) .
C28 H28 0.9300 .
C28 C29 1.352(7) .
C29 H29 0.9300 .
C29 C30 1.363(7) .
C30 H30 0.9300 .
C30 C31 1.392(6) .
C31 H31 0.9300 .
C1 C2 1.434(5) .
C1 C3 1.356(5) .
C1 S1 1.731(4) .
C2 N1 1.132(5) .
C3 C4 1.437(5) .
C3 S2 1.741(4) .
C4 N2 1.139(5) .
C5 C5 1.389(7) 2_655
C5 C6 1.379(5) .
C5 O1 1.346(4) .
C6 H6 0.9300 .
C6 C7 1.377(5) .
C7 C7 1.369(8) 2_655
C7 H7 0.9300 .
O1 W1 2.026(2) .
S1 W1 2.3667(10) .
S2 W1 2.3699(9) .
W1 O1 2.026(2) 2_655
W1 S1 2.3666(10) 2_655
W1 S2 2.3698(9) 2_655

loop_
_geom_torsion_atom_site_label_1
_geom_torsion_atom_site_label_2
_geom_torsion_atom_site_label_3
_geom_torsion_atom_site_label_4
_geom_torsion
_geom_torsion_site_symmetry_1
_geom_torsion_site_symmetry_4
C8 C9 C10 C11 -1.3(7) . .
C9 C8 C13 C12 -0.9(6) . .
C9 C8 P1 C14 -166.4(3) . .
C9 C8 P1 C20 -47.0(4) . .
C9 C8 P1 C26 76.0(4) . .
C9 C10 C11 C12 -0.4(8) . .
C10 C11 C12 C13 1.5(7) . .
C11 C12 C13 C8 -0.8(7) . .
C13 C8 C9 C10 1.9(7) . .
C13 C8 P1 C14 14.0(4) . .
C13 C8 P1 C20 133.4(3) . .
C13 C8 P1 C26 -103.6(3) . .
C14 C15 C16 C17 -1.7(6) . .
C15 C14 C19 C18 -0.7(6) . .
C15 C14 P1 C8 -88.0(3) . .
C15 C14 P1 C20 152.9(3) . .
C15 C14 P1 C26 30.9(4) . .
C15 C16 C17 C18 -0.2(6) . .
C16 C17 C18 C19 1.7(6) . .
C17 C18 C19 C14 -1.2(6) . .
C19 C14 C15 C16 2.2(6) . .
C19 C14 P1 C8 92.6(3) . .
C19 C14 P1 C20 -26.5(4) . .
C19 C14 P1 C26 -148.5(3) . .
C20 C21 C22 C23 -0.7(9) . .
C21 C20 C25 C24 0.3(7) . .
C21 C20 P1 C8 -35.1(4) . .
C21 C20 P1 C14 85.9(4) . .
C21 C20 P1 C26 -155.8(4) . .
C21 C22 C23 C24 1.4(9) . .
C22 C23 C24 C25 -1.3(9) . .
C23 C24 C25 C20 0.4(8) . .
C25 C20 C21 C22 -0.2(7) . .
C25 C20 P1 C8 152.1(3) . .
C25 C20 P1 C14 -86.9(4) . .
C25 C20 P1 C26 31.5(4) . .
C26 C27 C28 C29 -1.4(8) . .
C27 C26 C31 C30 -1.0(6) . .
C27 C26 P1 C8 -9.9(4) . .
C27 C26 P1 C14 -130.2(4) . .
C27 C26 P1 C20 110.4(4) . .
C27 C28 C29 C30 0.6(9) . .
C28 C29 C30 C31 -0.1(8) . .
C29 C30 C31 C26 0.3(7) . .
C31 C26 C27 C28 1.5(7) . .
C31 C26 P1 C8 165.4(3) . .
C31 C26 P1 C14 45.0(4) . .
C31 C26 P1 C20 -74.3(4) . .
P1 C8 C9 C10 -177.7(4) . .
P1 C8 C13 C12 178.7(3) . .
P1 C14 C15 C16 -177.2(3) . .
P1 C14 C19 C18 178.7(3) . .
P1 C20 C21 C22 -173.1(4) . .
P1 C20 C25 C24 173.2(4) . .
P1 C26 C27 C28 176.8(4) . .
P1 C26 C31 C30 -176.4(3) . .
C1 C3 S2 W1 -5.1(3) . .
C2 C1 C3 C4 1.9(6) . .
C2 C1 C3 S2 -175.7(3) . .
C2 C1 S1 W1 -178.8(3) . .
C3 C1 S1 W1 5.9(3) . .
C4 C3 S2 W1 177.3(3) . .
C5 C5 C6 C7 -1.3(7) 2_655 .
C5 C5 O1 W1 0.3(6) 2_655 .
C5 C6 C7 C7 -0.1(8) . 2_655
C6 C5 O1 W1 179.0(3) . .
O1 C5 C6 C7 -179.9(4) . .
S1 C1 C3 C4 177.0(3) . .
S1 C1 C3 S2 -0.5(5) . .
